data_7251883
loop_
_publ_author_name
'Dutt, Shiv'
'Duhan, Neelam'
'Kale, Vikas'
'Banerjee, Prabal'

_publ_section_title
;
 Electroreductive deconstruction and oxygenation of cyclic amines
;
_journal_issue 18
_journal_name_full 'Green Chemistry'
_journal_page_first 7982
_journal_page_last 7992
_journal_paper_doi 10.1039/D6GC01030J
_journal_volume 28
_journal_year 2026
_chemical_formula_moiety 'C18 H21 N O2'
_chemical_formula_sum 'C18 H21 N O2'
_chemical_formula_weight 283.36
_space_group_crystal_system triclinic
_space_group_IT_number 2
_space_group_name_Hall '-P 1'
_space_group_name_H-M_alt 'P -1'
_atom_sites_solution_hydrogens mixed
_atom_sites_solution_primary dual
_audit_creation_date 2025-01-30
_audit_creation_method
;
Olex2 1.5
(compiled 2024.02.16 svn.r378c4104 for OlexSys, GUI svn.r6928)
;
_audit_update_record
;
2025-01-30 deposited with the CCDC.	2026-04-10 downloaded from the CCDC.
;
_cell_angle_alpha 85.295(2)
_cell_angle_beta 87.694(3)
_cell_angle_gamma 88.454(2)
_cell_formula_units_Z 2
_cell_length_a 5.3594(4)
_cell_length_b 7.8751(5)
_cell_length_c 18.3484(14)
_cell_measurement_reflns_used 5886
_cell_measurement_temperature 298
_cell_measurement_theta_max 26.521
_cell_measurement_theta_min 2.596
_cell_volume 770.96(10)
_computing_cell_refinement 'SAINT V8.40B (?, 2016)'
_computing_data_reduction 'SAINT V8.40B (?, 2016)'
_computing_molecular_graphics 'Olex2 1.5 (Dolomanov et al., 2009)'
_computing_publication_material 'Olex2 1.5 (Dolomanov et al., 2009)'
_computing_structure_refinement 'XL  (Sheldrick, 2008)'
_computing_structure_solution 'SHELXT 2018/2 (Sheldrick, 2018)'
_diffrn_ambient_temperature 298
_diffrn_detector 'Bruker APEX2 area detector'
_diffrn_detector_area_resol_mean 7.9
_diffrn_detector_type 'CCD area detector'
_diffrn_measured_fraction_theta_full 0.995
_diffrn_measured_fraction_theta_max 0.988
_diffrn_measurement_device 'three-circle diffractometer'
_diffrn_measurement_device_type 'Bruker APEX2 microsource'
_diffrn_measurement_method '\w and \f scans'
_diffrn_radiation_monochromator 'mirror optics'
_diffrn_radiation_probe x-ray
_diffrn_radiation_type MoK\a
_diffrn_radiation_wavelength 0.71073
_diffrn_reflns_av_R_equivalents 0.0452
_diffrn_reflns_av_unetI/netI 0.0359
_diffrn_reflns_Laue_measured_fraction_full 0.995
_diffrn_reflns_Laue_measured_fraction_max 0.988
_diffrn_reflns_limit_h_max 6
_diffrn_reflns_limit_h_min -6
_diffrn_reflns_limit_k_max 9
_diffrn_reflns_limit_k_min -9
_diffrn_reflns_limit_l_max 22
_diffrn_reflns_limit_l_min -22
_diffrn_reflns_number 12309
_diffrn_reflns_point_group_measured_fraction_full 0.995
_diffrn_reflns_point_group_measured_fraction_max 0.988
_diffrn_reflns_theta_full 25.242
_diffrn_reflns_theta_max 26.658
_diffrn_reflns_theta_min 2.596
_diffrn_source 'microfocus sealed X-ray tube'
_diffrn_source_current 1.0
_diffrn_source_power 0.05
_diffrn_source_type 'Incoatec I\ms'
_diffrn_source_voltage 50.0
_exptl_absorpt_coefficient_mu 0.079
_exptl_absorpt_correction_T_max 0.7454
_exptl_absorpt_correction_T_min 0.6295
_exptl_absorpt_correction_type multi-scan
_exptl_absorpt_process_details
;
SADABS-2016/2 (Bruker,2016/2) was used for absorption correction.
wR2(int) was 0.1121 before and 0.0628 after correction.
The Ratio of minimum to maximum transmission is 0.8445.
The \l/2 correction factor is Not present.
;
_exptl_crystal_colour colourless
_exptl_crystal_colour_primary colourless
_exptl_crystal_density_diffrn 1.221
_exptl_crystal_description block
_exptl_crystal_F_000 304
_exptl_crystal_size_max 0.235
_exptl_crystal_size_mid 0.156
_exptl_crystal_size_min 0.123
_refine_diff_density_max 0.603
_refine_diff_density_min -0.191
_refine_diff_density_rms 0.040
_refine_ls_extinction_method none
_refine_ls_goodness_of_fit_ref 1.083
_refine_ls_hydrogen_treatment mixed
_refine_ls_matrix_type full
_refine_ls_number_parameters 195
_refine_ls_number_reflns 3205
_refine_ls_number_restraints 0
_refine_ls_restrained_S_all 1.083
_refine_ls_R_factor_all 0.0699
_refine_ls_R_factor_gt 0.0588
_refine_ls_shift/su_max 0.001
_refine_ls_shift/su_mean 0.000
_refine_ls_structure_factor_coef Fsqd
_refine_ls_weighting_details 'w=1/[\s^2^(Fo^2^)+(0.0768P)^2^+0.2474P] where P=(Fo^2^+2Fc^2^)/3'
_refine_ls_weighting_scheme calc
_refine_ls_wR_factor_gt 0.1598
_refine_ls_wR_factor_ref 0.1683
_reflns_Friedel_coverage 0.000
_reflns_number_gt 2650
_reflns_number_total 3205
_reflns_threshold_expression 'I > 2\s(I)'
_cod_data_source_file d6gc01030j2.cif
_cod_data_source_block 340467_0m_a
_cod_depositor_comments 'Adding full bibliography for 7251883.cif.'
_cod_database_code 7251883
_shelx_shelxl_version_number 2019/1
_shelx_space_group_comment
;
The symmetry employed for this shelxl refinement is uniquely defined
by the following loop, which should always be used as a source of
symmetry information in preference to the above space-group names.
They are only intended as comments.
;
_shelx_estimated_absorpt_t_max 0.990
_shelx_estimated_absorpt_t_min 0.982
_olex2_refinement_description
;
1. Fixed Uiso
 At 1.2 times of:
  All C(H) groups, All C(H,H) groups
 At 1.5 times of:
  All C(H,H,H) groups
2.a Secondary CH2 refined with riding coordinates:
 C7(H7A,H7B), C8(H8A,H8B), C9(H9A,H9B), C10(H10A,H10B)
2.b Aromatic/amide H refined with riding coordinates:
 C3(H3), C4(H4), C5(H5), C13(H13), C14(H14), C18(H18), C17(H17), C2(H2), C1(H1A)
2.c Idealised Me refined as rotating group:
 C16(H16A,H16B,H16C)
;
_olex2_submission_special_instructions 'No special instructions were received'

loop_
_space_group_symop_operation_xyz
'x, y, z'
'-x, -y, -z'

loop_
_atom_site_label
_atom_site_type_symbol
_atom_site_fract_x
_atom_site_fract_y
_atom_site_fract_z
_atom_site_U_iso_or_equiv
_atom_site_adp_type
_atom_site_occupancy
_atom_site_site_symmetry_order
_atom_site_calc_flag
_atom_site_refinement_flags_posn
_atom_site_refinement_flags_adp
_atom_site_refinement_flags_occupancy
_atom_site_disorder_assembly
_atom_site_disorder_group
O1 O 0.5348(3) 0.8565(2) 0.07984(7) 0.0587(4) Uani 1 1 d . . . . .
O2 O 0.8541(3) 0.7918(2) 0.40789(8) 0.0670(5) Uani 1 1 d . . . . .
N1 N 0.4417(3) 0.7685(2) 0.43164(8) 0.0520(4) Uani 1 1 d . . . . .
C3 C -0.0795(4) 0.6609(3) 0.90496(10) 0.0561(5) Uani 1 1 d . . . . .
H3 H -0.092996 0.654984 0.955790 0.067 Uiso 1 1 calc R U . . .
C4 C -0.2511(4) 0.7537(3) 0.86359(12) 0.0601(5) Uani 1 1 d . . . . .
H4 H -0.381939 0.811054 0.886646 0.072 Uiso 1 1 calc R U . . .
C5 C -0.2314(4) 0.7629(3) 0.78851(11) 0.0535(5) Uani 1 1 d . . . . .
H5 H -0.349719 0.826238 0.761480 0.064 Uiso 1 1 calc R U . . .
C6 C -0.0392(3) 0.6797(2) 0.75232(9) 0.0437(4) Uani 1 1 d . . . . .
C7 C -0.0262(4) 0.6929(3) 0.66954(10) 0.0608(6) Uani 1 1 d . . . . .
H7A H -0.102620 0.592795 0.653492 0.073 Uiso 1 1 calc R U . . .
H7B H -0.126908 0.791113 0.652350 0.073 Uiso 1 1 calc R U . . .
C8 C 0.2294(3) 0.7084(3) 0.63258(9) 0.0483(5) Uani 1 1 d . . . . .
H8A H 0.329838 0.607881 0.647000 0.058 Uiso 1 1 calc R U . . .
H8B H 0.310256 0.806541 0.648899 0.058 Uiso 1 1 calc R U . . .
C9 C 0.2179(4) 0.7277(3) 0.54981(10) 0.0566(5) Uani 1 1 d . . . . .
H9A H 0.139903 0.628221 0.533746 0.068 Uiso 1 1 calc R U . . .
H9B H 0.112847 0.826306 0.535813 0.068 Uiso 1 1 calc R U . . .
C10 C 0.4682(4) 0.7481(3) 0.51098(10) 0.0549(5) Uani 1 1 d . . . . .
H10A H 0.548181 0.847113 0.526744 0.066 Uiso 1 1 calc R U . . .
H10B H 0.573412 0.648714 0.523560 0.066 Uiso 1 1 calc R U . . .
C11 C 0.6407(3) 0.7879(2) 0.38565(10) 0.0457(4) Uani 1 1 d . . . . .
C12 C 0.5944(3) 0.8057(2) 0.30562(9) 0.0394(4) Uani 1 1 d . . . . .
C13 C 0.7685(3) 0.8923(2) 0.25923(10) 0.0436(4) Uani 1 1 d . . . . .
H13 H 0.905665 0.939186 0.278882 0.052 Uiso 1 1 calc R U . . .
C14 C 0.7410(3) 0.9096(2) 0.18471(10) 0.0460(4) Uani 1 1 d . . . . .
H14 H 0.855818 0.971251 0.154569 0.055 Uiso 1 1 calc R U . . .
C15 C 0.5414(3) 0.8349(2) 0.15457(9) 0.0419(4) Uani 1 1 d . . . . .
C16 C 0.3258(5) 0.7949(4) 0.04602(11) 0.0736(7) Uani 1 1 d . . . . .
H16A H 0.338820 0.825204 -0.005717 0.110 Uiso 1 1 calc R U . . .
H16B H 0.175269 0.844626 0.066028 0.110 Uiso 1 1 calc R U . . .
H16C H 0.321727 0.673118 0.054860 0.110 Uiso 1 1 calc R U . . .
C18 C 0.3929(3) 0.7358(2) 0.27478(9) 0.0434(4) Uani 1 1 d . . . . .
H18 H 0.273000 0.679693 0.305161 0.052 Uiso 1 1 calc R U . . .
C17 C 0.3660(3) 0.7476(2) 0.19958(9) 0.0442(4) Uani 1 1 d . . . . .
H17 H 0.232014 0.697466 0.179694 0.053 Uiso 1 1 calc R U . . .
C2 C 0.1128(4) 0.5767(3) 0.86999(11) 0.0603(6) Uani 1 1 d . . . . .
H2 H 0.229895 0.512918 0.897324 0.072 Uiso 1 1 calc R U . . .
C1 C 0.1328(4) 0.5864(3) 0.79453(11) 0.0547(5) Uani 1 1 d . . . . .
H1A H 0.264107 0.529271 0.771634 0.066 Uiso 1 1 calc R U . . .
H1 H 0.280(4) 0.779(2) 0.4157(11) 0.048(5) Uiso 1 1 d . . . . .

loop_
_atom_site_aniso_label
_atom_site_aniso_U_11
_atom_site_aniso_U_22
_atom_site_aniso_U_33
_atom_site_aniso_U_23
_atom_site_aniso_U_13
_atom_site_aniso_U_12
O1 0.0601(8) 0.0832(10) 0.0316(7) 0.0022(6) 0.0021(6) -0.0079(7)
O2 0.0426(8) 0.1141(13) 0.0436(8) 0.0015(8) -0.0078(6) -0.0044(8)
N1 0.0440(9) 0.0799(12) 0.0315(8) -0.0015(7) -0.0011(6) -0.0005(8)
C3 0.0650(12) 0.0691(13) 0.0336(9) -0.0011(8) 0.0048(8) -0.0094(10)
C4 0.0576(12) 0.0670(13) 0.0540(12) -0.0046(10) 0.0151(9) 0.0062(10)
C5 0.0429(10) 0.0646(12) 0.0506(11) 0.0062(9) 0.0019(8) 0.0059(8)
C6 0.0378(9) 0.0559(11) 0.0370(9) -0.0003(7) 0.0017(7) -0.0089(7)
C7 0.0477(11) 0.0970(17) 0.0376(10) -0.0017(10) -0.0010(8) -0.0133(10)
C8 0.0468(10) 0.0643(12) 0.0335(9) -0.0019(8) -0.0002(7) -0.0027(8)
C9 0.0494(11) 0.0846(15) 0.0357(10) -0.0033(9) -0.0010(8) -0.0054(10)
C10 0.0536(11) 0.0782(14) 0.0324(9) -0.0013(9) -0.0019(8) -0.0011(10)
C11 0.0421(9) 0.0568(11) 0.0377(9) -0.0010(8) -0.0029(7) -0.0001(8)
C12 0.0371(8) 0.0459(9) 0.0346(9) -0.0019(7) 0.0003(6) 0.0053(7)
C13 0.0357(8) 0.0524(10) 0.0424(9) -0.0032(7) 0.0003(7) -0.0023(7)
C14 0.0393(9) 0.0547(11) 0.0423(10) 0.0033(8) 0.0077(7) -0.0032(7)
C15 0.0423(9) 0.0517(10) 0.0302(8) 0.0004(7) 0.0032(7) 0.0060(7)
C16 0.0784(16) 0.109(2) 0.0345(10) -0.0053(11) -0.0067(10) -0.0169(14)
C18 0.0383(9) 0.0552(10) 0.0353(9) 0.0023(7) 0.0052(7) -0.0040(7)
C17 0.0398(9) 0.0557(11) 0.0370(9) -0.0021(7) -0.0019(7) -0.0037(7)
C2 0.0591(12) 0.0723(14) 0.0471(11) 0.0081(10) -0.0064(9) 0.0083(10)
C1 0.0476(10) 0.0691(13) 0.0460(11) -0.0034(9) 0.0040(8) 0.0096(9)

loop_
_atom_type_symbol
_atom_type_description
_atom_type_scat_dispersion_real
_atom_type_scat_dispersion_imag
_atom_type_scat_source
C C 0.0033 0.0016 'International Tables Vol C Tables 4.2.6.8 and 6.1.1.4'
H H 0.0000 0.0000 'International Tables Vol C Tables 4.2.6.8 and 6.1.1.4'
N N 0.0061 0.0033 'International Tables Vol C Tables 4.2.6.8 and 6.1.1.4'
O O 0.0106 0.0060 'International Tables Vol C Tables 4.2.6.8 and 6.1.1.4'

loop_
_geom_angle_atom_site_label_1
_geom_angle_atom_site_label_2
_geom_angle_atom_site_label_3
_geom_angle
_geom_angle_site_symmetry_1
_geom_angle_site_symmetry_3
_geom_angle_publ_flag
C15 O1 C16 118.04(15) . . ?
C10 N1 H1 116.1(12) . . ?
C11 N1 C10 121.35(16) . . ?
C11 N1 H1 122.2(12) . . ?
C4 C3 H3 120.5 . . ?
C4 C3 C2 118.92(18) . . ?
C2 C3 H3 120.5 . . ?
C3 C4 H4 119.7 . . ?
C3 C4 C5 120.67(18) . . ?
C5 C4 H4 119.7 . . ?
C4 C5 H5 119.3 . . ?
C4 C5 C6 121.31(18) . . ?
C6 C5 H5 119.3 . . ?
C5 C6 C7 119.37(17) . . ?
C5 C6 C1 117.56(17) . . ?
C1 C6 C7 123.08(17) . . ?
C6 C7 H7A 108.0 . . ?
C6 C7 H7B 108.0 . . ?
H7A C7 H7B 107.3 . . ?
C8 C7 C6 117.02(16) . . ?
C8 C7 H7A 108.0 . . ?
C8 C7 H7B 108.0 . . ?
C7 C8 H8A 109.2 . . ?
C7 C8 H8B 109.2 . . ?
C7 C8 C9 112.19(16) . . ?
H8A C8 H8B 107.9 . . ?
C9 C8 H8A 109.2 . . ?
C9 C8 H8B 109.2 . . ?
C8 C9 H9A 108.8 . . ?
C8 C9 H9B 108.8 . . ?
H9A C9 H9B 107.7 . . ?
C10 C9 C8 113.85(16) . . ?
C10 C9 H9A 108.8 . . ?
C10 C9 H9B 108.8 . . ?
N1 C10 C9 110.67(16) . . ?
N1 C10 H10A 109.5 . . ?
N1 C10 H10B 109.5 . . ?
C9 C10 H10A 109.5 . . ?
C9 C10 H10B 109.5 . . ?
H10A C10 H10B 108.1 . . ?
O2 C11 N1 121.79(17) . . ?
O2 C11 C12 120.91(16) . . ?
N1 C11 C12 117.30(16) . . ?
C13 C12 C11 117.96(16) . . ?
C18 C12 C11 123.76(16) . . ?
C18 C12 C13 118.24(16) . . ?
C12 C13 H13 119.5 . . ?
C14 C13 C12 121.05(16) . . ?
C14 C13 H13 119.5 . . ?
C13 C14 H14 120.0 . . ?
C13 C14 C15 119.91(16) . . ?
C15 C14 H14 120.0 . . ?
O1 C15 C14 115.22(15) . . ?
O1 C15 C17 124.69(17) . . ?
C17 C15 C14 120.09(16) . . ?
O1 C16 H16A 109.5 . . ?
O1 C16 H16B 109.5 . . ?
O1 C16 H16C 109.5 . . ?
H16A C16 H16B 109.5 . . ?
H16A C16 H16C 109.5 . . ?
H16B C16 H16C 109.5 . . ?
C12 C18 H18 119.2 . . ?
C12 C18 C17 121.51(16) . . ?
C17 C18 H18 119.2 . . ?
C15 C17 C18 119.14(17) . . ?
C15 C17 H17 120.4 . . ?
C18 C17 H17 120.4 . . ?
C3 C2 H2 119.8 . . ?
C3 C2 C1 120.34(19) . . ?
C1 C2 H2 119.8 . . ?
C6 C1 H1A 119.4 . . ?
C2 C1 C6 121.20(18) . . ?
C2 C1 H1A 119.4 . . ?

loop_
_geom_bond_atom_site_label_1
_geom_bond_atom_site_label_2
_geom_bond_distance
_geom_bond_site_symmetry_2
_geom_bond_publ_flag
O1 C15 1.370(2) . ?
O1 C16 1.417(3) . ?
O2 C11 1.232(2) . ?
N1 C10 1.464(2) . ?
N1 C11 1.337(2) . ?
N1 H1 0.93(2) . ?
C3 H3 0.9300 . ?
C3 C4 1.373(3) . ?
C3 C2 1.376(3) . ?
C4 H4 0.9300 . ?
C4 C5 1.374(3) . ?
C5 H5 0.9300 . ?
C5 C6 1.382(3) . ?
C6 C7 1.513(2) . ?
C6 C1 1.384(3) . ?
C7 H7A 0.9700 . ?
C7 H7B 0.9700 . ?
C7 C8 1.507(3) . ?
C8 H8A 0.9700 . ?
C8 H8B 0.9700 . ?
C8 C9 1.518(2) . ?
C9 H9A 0.9700 . ?
C9 H9B 0.9700 . ?
C9 C10 1.499(3) . ?
C10 H10A 0.9700 . ?
C10 H10B 0.9700 . ?
C11 C12 1.494(2) . ?
C12 C13 1.391(2) . ?
C12 C18 1.386(2) . ?
C13 H13 0.9300 . ?
C13 C14 1.376(2) . ?
C14 H14 0.9300 . ?
C14 C15 1.389(3) . ?
C15 C17 1.385(2) . ?
C16 H16A 0.9600 . ?
C16 H16B 0.9600 . ?
C16 H16C 0.9600 . ?
C18 H18 0.9300 . ?
C18 C17 1.388(2) . ?
C17 H17 0.9300 . ?
C2 H2 0.9300 . ?
C2 C1 1.380(3) . ?
C1 H1A 0.9300 . ?

loop_
_geom_torsion_atom_site_label_1
_geom_torsion_atom_site_label_2
_geom_torsion_atom_site_label_3
_geom_torsion_atom_site_label_4
_geom_torsion
_geom_torsion_site_symmetry_1
_geom_torsion_site_symmetry_2
_geom_torsion_site_symmetry_3
_geom_torsion_site_symmetry_4
_geom_torsion_publ_flag
O1 C15 C17 C18 -179.53(16) . . . . ?
O2 C11 C12 C13 -25.5(3) . . . . ?
O2 C11 C12 C18 152.2(2) . . . . ?
N1 C11 C12 C13 154.24(18) . . . . ?
N1 C11 C12 C18 -28.1(3) . . . . ?
C3 C4 C5 C6 -0.1(3) . . . . ?
C3 C2 C1 C6 -0.3(3) . . . . ?
C4 C3 C2 C1 0.3(3) . . . . ?
C4 C5 C6 C7 179.7(2) . . . . ?
C4 C5 C6 C1 0.2(3) . . . . ?
C5 C6 C7 C8 141.2(2) . . . . ?
C5 C6 C1 C2 0.1(3) . . . . ?
C6 C7 C8 C9 -177.72(19) . . . . ?
C7 C6 C1 C2 -179.5(2) . . . . ?
C7 C8 C9 C10 178.5(2) . . . . ?
C8 C9 C10 N1 -179.16(18) . . . . ?
C10 N1 C11 O2 -1.0(3) . . . . ?
C10 N1 C11 C12 179.29(17) . . . . ?
C11 N1 C10 C9 -179.67(19) . . . . ?
C11 C12 C13 C14 178.32(16) . . . . ?
C11 C12 C18 C17 -176.22(16) . . . . ?
C12 C13 C14 C15 -2.2(3) . . . . ?
C12 C18 C17 C15 -1.6(3) . . . . ?
C13 C12 C18 C17 1.4(3) . . . . ?
C13 C14 C15 O1 -178.51(16) . . . . ?
C13 C14 C15 C17 2.0(3) . . . . ?
C14 C15 C17 C18 -0.1(3) . . . . ?
C16 O1 C15 C14 -175.19(19) . . . . ?
C16 O1 C15 C17 4.3(3) . . . . ?
C18 C12 C13 C14 0.5(3) . . . . ?
C2 C3 C4 C5 -0.1(3) . . . . ?
C1 C6 C7 C8 -39.3(3) . . . . ?
